data_4102990
loop_
_publ_author_name
'Philip P. Fontaine'
'Brendan L. Yonke'
'Peter Y. Zavalij'
'Lawrence R. Sita'

_publ_section_title
;
 Dinitrogen Complexation and Extent of N\\tbN Activation within the Group
 6 "End-On-Bridged" Dinuclear Complexes,
 {(\h5-C5Me5)M[N(i-Pr)C(Me)N(i-Pr)]}2(\m-\h1:\h1-N2) (M = Mo and W)
;
_journal_name_full 'Journal of the American Chemical Society'
_journal_page_first 12273
_journal_page_last 12285
_journal_paper_doi 10.1021/ja100469f
_journal_volume 132
_journal_year 2010
_chemical_formula_moiety 'C20 H32 N2 O2 W'
_chemical_formula_sum 'C20 H32 N2 O2 W'
_chemical_formula_weight 516.33
_space_group_IT_number 62
_symmetry_cell_setting orthorhombic
_symmetry_space_group_name_Hall '-P 2ac 2n'
_symmetry_space_group_name_H-M 'P n m a'
_atom_sites_solution_hydrogens geom
_atom_sites_solution_primary direct
_atom_sites_solution_secondary difmap
_audit_creation_method 'SHELXL-97 & ZCIF'
_cell_angle_alpha 90.00
_cell_angle_beta 90.00
_cell_angle_gamma 90.00
_cell_formula_units_Z 4
_cell_length_a 14.0017(9)
_cell_length_b 15.7393(10)
_cell_length_c 9.1904(6)
_cell_measurement_reflns_used 16283
_cell_measurement_temperature 150(2)
_cell_measurement_theta_max 31.0
_cell_measurement_theta_min 2.6
_cell_volume 2025.4(2)
_computing_cell_refinement Apex2
_computing_data_collection 'Apex2 (Bruker, 2005)'
_computing_data_reduction Apex2
_computing_molecular_graphics 'XSHEL (Bruker, 2004)'
_computing_publication_material SHELXL-97
_computing_structure_refinement 'SHELXL-97 (Sheldrick, 1997)'
_computing_structure_solution 'SHELXS-97 (Sheldrick, 1990)'
_diffrn_ambient_temperature 150(2)
_diffrn_detector 'CCD area detector'
_diffrn_detector_area_resol_mean 11.198
_diffrn_detector_type 'Bruker Smart Apex II'
_diffrn_measured_fraction_theta_full 1.000
_diffrn_measured_fraction_theta_max 1.000
_diffrn_measurement_details 366,366,366,100
_diffrn_measurement_device_type 'three-circle diffractometer'
_diffrn_measurement_method '\w and \f scans'
_diffrn_measurement_specimen_support 'MiTeGen loop'
_diffrn_orient_matrix_type standard
_diffrn_orient_matrix_UB_11 0.0066261
_diffrn_orient_matrix_UB_12 -0.0051750
_diffrn_orient_matrix_UB_13 0.0632481
_diffrn_orient_matrix_UB_21 -0.0949465
_diffrn_orient_matrix_UB_22 -0.0348650
_diffrn_orient_matrix_UB_23 0.0010920
_diffrn_orient_matrix_UB_31 0.0527315
_diffrn_orient_matrix_UB_32 -0.0621179
_diffrn_orient_matrix_UB_33 -0.0059317
_diffrn_radiation_monochromator graphite
_diffrn_radiation_source 'fine-focus sealed tube'
_diffrn_radiation_type MoK\a
_diffrn_radiation_wavelength 0.71073
_diffrn_reflns_av_R_equivalents 0.0213
_diffrn_reflns_av_sigmaI/netI 0.0121
_diffrn_reflns_limit_h_max 19
_diffrn_reflns_limit_h_min -19
_diffrn_reflns_limit_k_max 21
_diffrn_reflns_limit_k_min -22
_diffrn_reflns_limit_l_max 12
_diffrn_reflns_limit_l_min -12
_diffrn_reflns_number 23020
_diffrn_reflns_theta_full 30.00
_diffrn_reflns_theta_max 30.00
_diffrn_reflns_theta_min 2.57
_diffrn_source_current 30.00
_diffrn_source_voltage 50.00
_diffrn_standards_decay_% 0
_exptl_absorpt_coefficient_mu 5.718
_exptl_absorpt_correction_T_max 0.615
_exptl_absorpt_correction_T_min 0.312
_exptl_absorpt_correction_type multi-scan
_exptl_absorpt_process_details 'SADABS (Sheldrick, 1996)'
_exptl_crystal_colour red
_exptl_crystal_density_diffrn 1.693
_exptl_crystal_density_method 'not measured'
_exptl_crystal_description prism
_exptl_crystal_F_000 1024
_exptl_crystal_id
;
;
_exptl_crystal_size_max 0.475
_exptl_crystal_size_mid 0.18
_exptl_crystal_size_min 0.085
_refine_diff_density_max 0.573
_refine_diff_density_min -0.523
_refine_diff_density_rms 0.064
_refine_ls_extinction_coef 0.00077(5)
_refine_ls_extinction_expression Fc^*^=kFc[1+0.001xFc^2^\l^3^/sin(2\q)]^-1/4^
_refine_ls_extinction_method SHELXL
_refine_ls_goodness_of_fit_ref 1.000
_refine_ls_hydrogen_treatment constr
_refine_ls_matrix_type full
_refine_ls_number_parameters 134
_refine_ls_number_reflns 3053
_refine_ls_number_restraints 0
_refine_ls_restrained_S_all 1.000
_refine_ls_R_factor_all 0.0133
_refine_ls_R_factor_gt 0.0111
_refine_ls_shift/su_max 0.001
_refine_ls_shift/su_mean 0.000
_refine_ls_structure_factor_coef Fsqd
_refine_ls_weighting_details 'w=1/[\s^2^(Fo^2^)+(0.005P)^2^+1.943P], P=(max(Fo^2^,0)+2Fc^2^)/3'
_refine_ls_weighting_scheme calc
_refine_ls_wR_factor_gt 0.0248
_refine_ls_wR_factor_ref 0.0254
_reflns_number_gt 2750
_reflns_number_total 3053
_reflns_threshold_expression >2sigma(I)
_cod_data_source_file ja100469f_si_013.cif
_cod_data_source_block cmpd_16
_cod_database_code 4102990

loop_
_symmetry_equiv_pos_as_xyz
'x, y, z'
'-x+1/2, -y, z+1/2'
'-x, y+1/2, -z'
'x+1/2, -y+1/2, -z+1/2'
'-x, -y, -z'
'x-1/2, y, -z-1/2'
'x, -y-1/2, z'
'-x-1/2, y-1/2, z-1/2'

loop_
_atom_site_label
_atom_site_type_symbol
_atom_site_fract_x
_atom_site_fract_y
_atom_site_fract_z
_atom_site_U_iso_or_equiv
_atom_site_adp_type
_atom_site_occupancy
_atom_site_symmetry_multiplicity
_atom_site_calc_flag
_atom_site_refinement_flags
W1 W 0.161109(5) 0.2500 0.374895(8) 0.01280(3) Uani 1 2 d S
C1 C 0.27093(10) 0.32521(9) 0.35539(15) 0.0196(3) Uani 1 1 d .
O1 O 0.33815(8) 0.36915(8) 0.35409(13) 0.0301(2) Uani 1 1 d .
N1 N 0.09219(8) 0.31934(7) 0.19840(12) 0.0169(2) Uani 1 1 d .
C10 C 0.06868(13) 0.2500 0.1239(2) 0.0174(3) Uani 1 2 d S
C11 C 0.02167(16) 0.2500 -0.0244(2) 0.0240(4) Uani 1 2 d S
H11A H -0.0326 0.2107 -0.0239 0.020(5) Uiso 0.50 1 calc PR
H11B H 0.0680 0.2318 -0.0980 0.020(5) Uiso 0.50 1 calc PR
H11C H -0.0008 0.3074 -0.0473 0.020(5) Uiso 0.50 1 calc PR
C12 C 0.09491(10) 0.40271(9) 0.12811(16) 0.0205(3) Uani 1 1 d .
H12 H 0.0363 0.4087 0.0668 0.024(4) Uiso 1 1 calc R
C13 C 0.09526(12) 0.47408(10) 0.23968(18) 0.0297(3) Uani 1 1 d .
H13A H 0.0387 0.4692 0.3019 0.039(3) Uiso 1 1 calc R
H13B H 0.0944 0.5290 0.1894 0.039(3) Uiso 1 1 calc R
H13C H 0.1530 0.4700 0.2996 0.039(3) Uiso 1 1 calc R
C14 C 0.18223(12) 0.41083(10) 0.02903(17) 0.0285(3) Uani 1 1 d .
H14A H 0.2405 0.4072 0.0877 0.040(3) Uiso 1 1 calc R
H14B H 0.1804 0.4657 -0.0213 0.040(3) Uiso 1 1 calc R
H14C H 0.1817 0.3648 -0.0428 0.040(3) Uiso 1 1 calc R
C20 C 0.17525(13) 0.2500 0.6225(2) 0.0164(3) Uani 1 2 d S
C21 C 0.11978(9) 0.32379(9) 0.58594(14) 0.0168(2) Uani 1 1 d .
C22 C 0.02952(9) 0.29487(9) 0.53075(14) 0.0182(3) Uani 1 1 d .
C23 C 0.26890(14) 0.2500 0.7015(2) 0.0224(4) Uani 1 2 d S
H23A H 0.2574 0.2500 0.8066 0.038(5) Uiso 1 2 calc SR
H23B H 0.3053 0.3008 0.6747 0.038(5) Uiso 0.50 1 calc PR
H23C H 0.3053 0.1991 0.6747 0.038(5) Uiso 0.50 1 calc PR
C24 C 0.14505(11) 0.41386(10) 0.62343(17) 0.0253(3) Uani 1 1 d .
H24A H 0.1193 0.4521 0.5490 0.050(4) Uiso 1 1 calc R
H24B H 0.2147 0.4198 0.6275 0.050(4) Uiso 1 1 calc R
H24C H 0.1176 0.4285 0.7183 0.050(4) Uiso 1 1 calc R
C25 C -0.05468(11) 0.34872(11) 0.48925(17) 0.0273(3) Uani 1 1 d .
H25A H -0.0729 0.3365 0.3884 0.055(4) Uiso 1 1 calc R
H25B H -0.0377 0.4089 0.4983 0.055(4) Uiso 1 1 calc R
H25C H -0.1084 0.3359 0.5539 0.055(4) Uiso 1 1 calc R

loop_
_atom_site_aniso_label
_atom_site_aniso_U_11
_atom_site_aniso_U_22
_atom_site_aniso_U_33
_atom_site_aniso_U_23
_atom_site_aniso_U_13
_atom_site_aniso_U_12
W1 0.01279(4) 0.01382(4) 0.01180(4) 0.000 0.00041(2) 0.000
C1 0.0200(6) 0.0217(6) 0.0172(6) -0.0001(5) 0.0012(5) 0.0016(5)
O1 0.0232(5) 0.0329(6) 0.0341(6) -0.0004(5) 0.0018(4) -0.0097(4)
N1 0.0182(5) 0.0162(5) 0.0161(5) 0.0017(4) -0.0005(4) 0.0008(4)
C10 0.0146(8) 0.0224(9) 0.0152(8) 0.000 0.0008(7) 0.000
C11 0.0255(10) 0.0281(10) 0.0184(9) 0.000 -0.0061(8) 0.000
C12 0.0239(6) 0.0175(6) 0.0201(6) 0.0038(5) -0.0016(5) 0.0017(5)
C13 0.0407(9) 0.0182(7) 0.0303(8) -0.0003(6) 0.0078(7) 0.0039(6)
C14 0.0391(8) 0.0240(7) 0.0223(7) 0.0020(6) 0.0080(6) -0.0037(6)
C20 0.0171(8) 0.0188(8) 0.0133(8) 0.000 -0.0001(7) 0.000
C21 0.0186(6) 0.0191(6) 0.0126(5) -0.0014(5) 0.0016(4) 0.0010(5)
C22 0.0156(6) 0.0255(7) 0.0134(6) 0.0000(5) 0.0031(4) 0.0033(5)
C23 0.0184(9) 0.0298(10) 0.0190(9) 0.000 -0.0035(7) 0.000
C24 0.0338(8) 0.0193(6) 0.0228(7) -0.0048(6) -0.0015(6) 0.0008(6)
C25 0.0208(7) 0.0365(9) 0.0247(7) 0.0025(6) 0.0021(6) 0.0104(6)

loop_
_atom_type_symbol
_atom_type_description
_atom_type_scat_dispersion_real
_atom_type_scat_dispersion_imag
_atom_type_scat_source
C C 0.0033 0.0016 'International Tables Vol C Tables 4.2.6.8 and 6.1.1.4'
H H 0.0000 0.0000 'International Tables Vol C Tables 4.2.6.8 and 6.1.1.4'
N N 0.0061 0.0033 'International Tables Vol C Tables 4.2.6.8 and 6.1.1.4'
O O 0.0106 0.0060 'International Tables Vol C Tables 4.2.6.8 and 6.1.1.4'
W W -0.8490 6.8722 'International Tables Vol C Tables 4.2.6.8 and 6.1.1.4'

loop_
_geom_angle_atom_site_label_1
_geom_angle_atom_site_label_2
_geom_angle_atom_site_label_3
_geom_angle
_geom_angle_site_symmetry_1
_geom_angle_site_symmetry_3
C1 W1 C1 74.80(8) . 7_565
C1 W1 N1 125.79(5) . 7_565
C1 W1 N1 88.67(5) 7_565 7_565
C1 W1 N1 88.67(5) . .
C1 W1 N1 125.79(5) 7_565 .
N1 W1 N1 60.08(6) 7_565 .
C1 W1 C20 91.33(5) . .
C1 W1 C20 91.33(5) 7_565 .
N1 W1 C20 141.22(4) 7_565 .
N1 W1 C20 141.22(4) . .
C1 W1 C21 88.27(5) . .
C1 W1 C21 125.06(5) 7_565 .
N1 W1 C21 139.26(5) 7_565 .
N1 W1 C21 105.04(5) . .
C20 W1 C21 36.24(4) . .
C1 W1 C21 125.06(5) . 7_565
C1 W1 C21 88.27(5) 7_565 7_565
N1 W1 C21 105.04(5) 7_565 7_565
N1 W1 C21 139.26(5) . 7_565
C20 W1 C21 36.24(4) . 7_565
C21 W1 C21 59.69(7) . 7_565
C1 W1 C22 145.71(5) . 7_565
C1 W1 C22 118.31(5) 7_565 7_565
N1 W1 C22 87.57(4) 7_565 7_565
N1 W1 C22 104.34(4) . 7_565
C20 W1 C22 58.69(5) . 7_565
C21 W1 C22 57.89(5) . 7_565
C21 W1 C22 34.93(4) 7_565 7_565
C1 W1 C22 118.31(5) . .
C1 W1 C22 145.71(5) 7_565 .
N1 W1 C22 104.34(4) 7_565 .
N1 W1 C22 87.57(4) . .
C20 W1 C22 58.69(5) . .
C21 W1 C22 34.93(4) . .
C21 W1 C22 57.89(5) 7_565 .
C22 W1 C22 33.68(7) 7_565 .
O1 C1 W1 175.14(12) . .
C10 N1 C12 121.02(12) . .
C10 N1 W1 94.68(9) . .
C12 N1 W1 139.99(9) . .
N1 C10 N1 110.34(17) . 7_565
N1 C10 C11 124.83(8) . .
N1 C10 C11 124.83(8) 7_565 .
C10 C11 H11A 109.5 . .
C10 C11 H11B 109.5 . .
H11A C11 H11B 109.5 . .
C10 C11 H11C 109.5 . .
H11A C11 H11C 109.5 . .
H11B C11 H11C 109.5 . .
N1 C12 C13 111.40(12) . .
N1 C12 C14 111.01(12) . .
C13 C12 C14 109.69(12) . .
N1 C12 H12 108.2 . .
C13 C12 H12 108.2 . .
C14 C12 H12 108.2 . .
C12 C13 H13A 109.5 . .
C12 C13 H13B 109.5 . .
H13A C13 H13B 109.5 . .
C12 C13 H13C 109.5 . .
H13A C13 H13C 109.5 . .
H13B C13 H13C 109.5 . .
C12 C14 H14A 109.5 . .
C12 C14 H14B 109.5 . .
H14A C14 H14B 109.5 . .
C12 C14 H14C 109.5 . .
H14A C14 H14C 109.5 . .
H14B C14 H14C 109.5 . .
C21 C20 C21 107.83(16) 7_565 .
C21 C20 C23 125.89(8) 7_565 .
C21 C20 C23 125.89(8) . .
C21 C20 W1 73.75(9) 7_565 .
C21 C20 W1 73.75(9) . .
C23 C20 W1 123.94(13) . .
C22 C21 C20 107.59(12) . .
C22 C21 C24 126.00(13) . .
C20 C21 C24 125.60(12) . .
C22 C21 W1 76.52(8) . .
C20 C21 W1 70.01(9) . .
C24 C21 W1 127.03(10) . .
C22 C22 C21 108.48(8) 7_565 .
C22 C22 C25 124.37(9) 7_565 .
C21 C22 C25 127.02(13) . .
C22 C22 W1 73.16(3) 7_565 .
C21 C22 W1 68.55(7) . .
C25 C22 W1 127.42(9) . .
C20 C23 H23A 109.5 . .
C20 C23 H23B 109.5 . .
H23A C23 H23B 109.5 . .
C20 C23 H23C 109.5 . .
H23A C23 H23C 109.5 . .
H23B C23 H23C 109.5 . .
C21 C24 H24A 109.5 . .
C21 C24 H24B 109.5 . .
H24A C24 H24B 109.5 . .
C21 C24 H24C 109.5 . .
H24A C24 H24C 109.5 . .
H24B C24 H24C 109.5 . .
C22 C25 H25A 109.5 . .
C22 C25 H25B 109.5 . .
H25A C25 H25B 109.5 . .
C22 C25 H25C 109.5 . .
H25A C25 H25C 109.5 . .
H25B C25 H25C 109.5 . .

loop_
_geom_bond_atom_site_label_1
_geom_bond_atom_site_label_2
_geom_bond_distance
_geom_bond_site_symmetry_2
W1 C1 1.9488(14) .
W1 C1 1.9488(14) 7_565
W1 N1 2.1802(11) 7_565
W1 N1 2.1802(11) .
W1 C20 2.2842(19) .
W1 C21 2.3336(13) .
W1 C21 2.3336(13) 7_565
W1 C22 2.4383(13) 7_565
W1 C22 2.4383(13) .
C1 O1 1.1680(17) .
N1 C10 1.3295(16) .
N1 C12 1.4630(17) .
C10 N1 1.3295(16) 7_565
C10 C11 1.514(3) .
C11 H11A 0.9800 .
C11 H11B 0.9800 .
C11 H11C 0.9800 .
C12 C13 1.521(2) .
C12 C14 1.530(2) .
C12 H12 1.0000 .
C13 H13A 0.9800 .
C13 H13B 0.9800 .
C13 H13C 0.9800 .
C14 H14A 0.9800 .
C14 H14B 0.9800 .
C14 H14C 0.9800 .
C20 C21 1.4370(17) 7_565
C20 C21 1.4370(17) .
C20 C23 1.499(3) .
C21 C22 1.4357(18) .
C21 C24 1.501(2) .
C22 C22 1.413(3) 7_565
C22 C25 1.5012(19) .
C23 H23A 0.9800 .
C23 H23B 0.9800 .
C23 H23C 0.9800 .
C24 H24A 0.9800 .
C24 H24B 0.9800 .
C24 H24C 0.9800 .
C25 H25A 0.9800 .
C25 H25B 0.9800 .
C25 H25C 0.9800 .

loop_
_geom_torsion_atom_site_label_1
_geom_torsion_atom_site_label_2
_geom_torsion_atom_site_label_3
_geom_torsion_atom_site_label_4
_geom_torsion
_geom_torsion_site_symmetry_1
_geom_torsion_site_symmetry_4
C1 W1 N1 C10 130.60(10) . .
C1 W1 N1 C10 60.48(11) 7_565 .
N1 W1 N1 C10 -2.90(11) 7_565 .
C20 W1 N1 C10 -138.93(10) . .
C21 W1 N1 C10 -141.54(10) . .
C21 W1 N1 C10 -80.80(12) 7_565 .
C22 W1 N1 C10 -81.50(10) 7_565 .
C22 W1 N1 C10 -110.98(10) . .
C1 W1 N1 C12 -23.80(14) . .
C1 W1 N1 C12 -93.92(15) 7_565 .
N1 W1 N1 C12 -157.30(13) 7_565 .
C20 W1 N1 C12 66.67(16) . .
C21 W1 N1 C12 64.06(14) . .
C21 W1 N1 C12 124.80(14) 7_565 .
C22 W1 N1 C12 124.10(14) 7_565 .
C22 W1 N1 C12 94.62(14) . .
C12 N1 C10 N1 165.48(10) . 7_565
W1 N1 C10 N1 4.40(16) . 7_565
C12 N1 C10 C11 -14.6(2) . .
W1 N1 C10 C11 -175.71(17) . .
C10 N1 C12 C13 163.75(14) . .
W1 N1 C12 C13 -46.41(19) . .
C10 N1 C12 C14 -73.69(17) . .
W1 N1 C12 C14 76.15(17) . .
C1 W1 C20 C21 -160.08(9) . 7_565
C1 W1 C20 C21 -85.26(9) 7_565 7_565
N1 W1 C20 C21 4.27(12) 7_565 7_565
N1 W1 C20 C21 110.39(8) . 7_565
C21 W1 C20 C21 114.66(15) . 7_565
C22 W1 C20 C21 37.51(8) 7_565 7_565
C22 W1 C20 C21 77.15(9) . 7_565
C1 W1 C20 C21 85.26(9) . .
C1 W1 C20 C21 160.08(9) 7_565 .
N1 W1 C20 C21 -110.39(8) 7_565 .
N1 W1 C20 C21 -4.27(12) . .
C21 W1 C20 C21 -114.66(15) 7_565 .
C22 W1 C20 C21 -77.15(9) 7_565 .
C22 W1 C20 C21 -37.51(8) . .
C1 W1 C20 C23 -37.41(4) . .
C1 W1 C20 C23 37.41(4) 7_565 .
N1 W1 C20 C23 126.94(7) 7_565 .
N1 W1 C20 C23 -126.94(7) . .
C21 W1 C20 C23 -122.67(8) . .
C21 W1 C20 C23 122.67(8) 7_565 .
C22 W1 C20 C23 160.18(4) 7_565 .
C22 W1 C20 C23 -160.18(4) . .
C21 C20 C21 C22 1.5(2) 7_565 .
C23 C20 C21 C22 -171.60(17) . .
W1 C20 C21 C22 67.94(9) . .
C21 C20 C21 C24 171.72(10) 7_565 .
C23 C20 C21 C24 -1.4(3) . .
W1 C20 C21 C24 -121.86(14) . .
C21 C20 C21 W1 -66.42(12) 7_565 .
C23 C20 C21 W1 120.46(19) . .
C1 W1 C21 C22 150.68(9) . .
C1 W1 C21 C22 -139.29(8) 7_565 .
N1 W1 C21 C22 1.18(12) 7_565 .
N1 W1 C21 C22 62.53(8) . .
C20 W1 C21 C22 -114.70(12) . .
C21 W1 C21 C22 -76.22(8) 7_565 .
C22 W1 C21 C22 -35.18(8) 7_565 .
C1 W1 C21 C20 -94.61(9) . .
C1 W1 C21 C20 -24.58(11) 7_565 .
N1 W1 C21 C20 115.89(9) 7_565 .
N1 W1 C21 C20 177.23(8) . .
C21 W1 C21 C20 38.49(9) 7_565 .
C22 W1 C21 C20 79.52(9) 7_565 .
C22 W1 C21 C20 114.70(12) . .
C1 W1 C21 C24 25.48(12) . .
C1 W1 C21 C24 95.51(13) 7_565 .
N1 W1 C21 C24 -124.02(12) 7_565 .
N1 W1 C21 C24 -62.67(12) . .
C20 W1 C21 C24 120.10(15) . .
C21 W1 C21 C24 158.59(10) 7_565 .
C22 W1 C21 C24 -160.38(14) 7_565 .
C22 W1 C21 C24 -125.20(16) . .
C20 C21 C22 C22 -0.94(12) . 7_565
C24 C21 C22 C22 -171.10(11) . 7_565
W1 C21 C22 C22 62.65(4) . 7_565
C20 C21 C22 C25 174.98(14) . .
C24 C21 C22 C25 4.8(2) . .
W1 C21 C22 C25 -121.43(13) . .
C20 C21 C22 W1 -63.59(10) . .
C24 C21 C22 W1 126.26(14) . .
C1 W1 C22 C22 -152.12(5) . 7_565
C1 W1 C22 C22 -46.95(8) 7_565 7_565
N1 W1 C22 C22 62.45(3) 7_565 7_565
N1 W1 C22 C22 120.71(3) . 7_565
C20 W1 C22 C22 -79.39(3) . 7_565
C21 W1 C22 C22 -118.34(7) . 7_565
C21 W1 C22 C22 -36.51(5) 7_565 7_565
C1 W1 C22 C21 -33.78(10) . .
C1 W1 C22 C21 71.39(12) 7_565 .
N1 W1 C22 C21 -179.20(8) 7_565 .
N1 W1 C22 C21 -120.95(8) . .
C20 W1 C22 C21 38.95(7) . .
C21 W1 C22 C21 81.83(10) 7_565 .
C22 W1 C22 C21 118.34(7) 7_565 .
C1 W1 C22 C25 87.14(13) . .
C1 W1 C22 C25 -167.69(12) 7_565 .
N1 W1 C22 C25 -58.28(13) 7_565 .
N1 W1 C22 C25 -0.03(13) . .
C20 W1 C22 C25 159.87(14) . .
C21 W1 C22 C25 120.92(16) . .
C21 W1 C22 C25 -157.25(14) 7_565 .
C22 W1 C22 C25 -120.74(12) 7_565 .
